data_1555393
loop_
_publ_author_name
'Tepper, Ronny'
'Schulze, Benjamin'
'G\"orls, Helmar'
'Bellstedt, Peter'
'J\"ager, Michael'
'Schubert, Ulrich S.'

_publ_section_title
;
 Preorganization in a Cleft-Type Anion Receptor Featuring
 Iodo-1,2,3-Triazoles As Halogen Bond Donors.
;
_journal_issue 23
_journal_name_full 'Organic letters'
_journal_page_first 5740
_journal_page_last 5743
_journal_paper_doi 10.1021/acs.orglett.5b02760
_journal_volume 17
_journal_year 2015
_chemical_formula_moiety 'C37 H35 I2 N7'
_chemical_formula_sum 'C37 H35 I2 N7'
_chemical_formula_weight 831.52
_space_group_IT_number 15
_space_group_name_Hall '-C 2yc'
_space_group_name_H-M_alt 'C 1 2/c 1'
_symmetry_cell_setting monoclinic
_symmetry_space_group_name_Hall '-C 2yc'
_symmetry_space_group_name_H-M 'C 1 2/c 1'
_atom_sites_solution_hydrogens geom
_atom_sites_solution_primary direct
_atom_sites_solution_secondary difmap
_audit_creation_method SHELXL-97
_cell_angle_alpha 90
_cell_angle_beta 111.754(1)
_cell_angle_gamma 90
_cell_formula_units_Z 12
_cell_length_a 50.2116(13)
_cell_length_b 8.9517(2)
_cell_length_c 25.5239(7)
_cell_measurement_temperature 133(2)
_cell_volume 10655.4(5)
_computing_cell_refinement DENZO
_computing_data_collection COLLECT
_computing_data_reduction DENZO
_computing_molecular_graphics SHELXTL/PC
_computing_publication_material SHELXL-97
_computing_structure_refinement 'SHELXL-97 (Sheldrick, 2008)'
_computing_structure_solution 'SHELXS-97 (Sheldrick, 2008)'
_diffrn_ambient_temperature 133(2)
_diffrn_measured_fraction_theta_full 0.986
_diffrn_measured_fraction_theta_max 0.986
_diffrn_measurement_device_type KappaCCD
_diffrn_measurement_method 'phi- + omega-scan'
_diffrn_radiation_monochromator graphite
_diffrn_radiation_source 'fine-focus sealed tube'
_diffrn_radiation_type MoK\a
_diffrn_radiation_wavelength 0.71073
_diffrn_reflns_av_R_equivalents 0.0326
_diffrn_reflns_av_sigmaI/netI 0.0257
_diffrn_reflns_limit_h_max 64
_diffrn_reflns_limit_h_min -64
_diffrn_reflns_limit_k_max 11
_diffrn_reflns_limit_k_min -11
_diffrn_reflns_limit_l_max 33
_diffrn_reflns_limit_l_min -33
_diffrn_reflns_number 36907
_diffrn_reflns_theta_full 27.51
_diffrn_reflns_theta_max 27.51
_diffrn_reflns_theta_min 1.75
_exptl_absorpt_coefficient_mu 1.807
_exptl_absorpt_correction_T_max 0.7456
_exptl_absorpt_correction_T_min 0.5986
_exptl_absorpt_correction_type multi-scan
_exptl_absorpt_process_details 'SADABS, Bruker-AXS, 2002'
_exptl_crystal_colour colourless
_exptl_crystal_density_diffrn 1.555
_exptl_crystal_density_method 'not measured'
_exptl_crystal_description prism
_exptl_crystal_F_000 4944
_exptl_crystal_size_max 0.034
_exptl_crystal_size_mid 0.032
_exptl_crystal_size_min 0.028
_refine_diff_density_max 2.277
_refine_diff_density_min -2.320
_refine_diff_density_rms 0.111
_refine_ls_extinction_method none
_refine_ls_goodness_of_fit_ref 1.145
_refine_ls_hydrogen_treatment constr
_refine_ls_matrix_type full
_refine_ls_number_parameters 644
_refine_ls_number_reflns 12091
_refine_ls_number_restraints 0
_refine_ls_restrained_S_all 1.145
_refine_ls_R_factor_all 0.0534
_refine_ls_R_factor_gt 0.0490
_refine_ls_shift/su_max 0.021
_refine_ls_shift/su_mean 0.000
_refine_ls_structure_factor_coef Fsqd
_refine_ls_weighting_details 'calc w=1/[\s^2^(Fo^2^)+(0.0247P)^2^+104.8662P] where P=(Fo^2^+2Fc^2^)/3'
_refine_ls_weighting_scheme calc
_refine_ls_wR_factor_gt 0.1080
_refine_ls_wR_factor_ref 0.1107
_reflns_number_gt 11229
_reflns_number_total 12091
_reflns_threshold_expression >2sigma(I)
_cod_data_source_file ol5b02760_si_001.cif
_cod_data_source_block FO5544
_cod_original_sg_symbol_H-M 'C 2/c'
_cod_database_code 1555393

loop_
_symmetry_equiv_pos_as_xyz
'x, y, z'
'-x, y, -z+1/2'
'x+1/2, y+1/2, z'
'-x+1/2, y+1/2, -z+1/2'
'-x, -y, -z'
'x, -y, z-1/2'
'-x+1/2, -y+1/2, -z'
'x+1/2, -y+1/2, z-1/2'

loop_
_atom_site_label
_atom_site_type_symbol
_atom_site_fract_x
_atom_site_fract_y
_atom_site_fract_z
_atom_site_U_iso_or_equiv
_atom_site_adp_type
_atom_site_occupancy
_atom_site_symmetry_multiplicity
_atom_site_calc_flag
_atom_site_refinement_flags
_atom_site_disorder_assembly
_atom_site_disorder_group
I1 I 0.246090(8) 1.20511(5) 0.335739(18) 0.05224(11) Uani 1 1 d . . .
I2 I 0.423067(8) 0.23761(4) 0.262775(12) 0.03957(9) Uani 1 1 d . . .
N1 N 0.34162(9) 0.8983(5) 0.20889(16) 0.0386(9) Uani 1 1 d . . .
N2 N 0.26520(9) 0.7383(6) 0.35214(19) 0.0445(10) Uani 1 1 d . . .
N3 N 0.24631(9) 0.7505(6) 0.37720(19) 0.0452(10) Uani 1 1 d . . .
N4 N 0.23849(9) 0.8962(6) 0.37436(18) 0.0447(10) Uani 1 1 d . . .
N5 N 0.42275(8) 0.4736(4) 0.40745(14) 0.0281(7) Uani 1 1 d . . .
N6 N 0.43819(8) 0.3555(4) 0.43133(14) 0.0281(7) Uani 1 1 d . . .
N7 N 0.44055(8) 0.2705(4) 0.38917(14) 0.0271(7) Uani 1 1 d . . .
C1 C 0.35560(9) 0.7431(5) 0.28565(17) 0.0292(9) Uani 1 1 d . . .
C2 C 0.37311(9) 0.6357(5) 0.32197(16) 0.0274(9) Uani 1 1 d . . .
H2A H 0.3689 0.5999 0.3530 0.033 Uiso 1 1 calc R . .
C3 C 0.39684(9) 0.5819(5) 0.31226(17) 0.0280(9) Uani 1 1 d . . .
C4 C 0.40336(10) 0.6376(6) 0.26657(18) 0.0336(10) Uani 1 1 d . . .
H4A H 0.4198 0.6014 0.2607 0.040 Uiso 1 1 calc R . .
C5 C 0.38611(11) 0.7446(6) 0.22998(19) 0.0370(10) Uani 1 1 d . . .
H5A H 0.3907 0.7821 0.1995 0.044 Uiso 1 1 calc R . .
C6 C 0.36211(10) 0.7950(6) 0.23912(18) 0.0344(10) Uani 1 1 d . . .
C7 C 0.32210(11) 0.9145(6) 0.2349(2) 0.0386(11) Uani 1 1 d . . .
C8 C 0.29737(11) 1.0033(6) 0.2208(2) 0.0425(12) Uani 1 1 d . . .
H8A H 0.2921 1.0687 0.1893 0.051 Uiso 1 1 calc R . .
C9 C 0.28095(11) 0.9938(6) 0.2537(2) 0.0448(12) Uani 1 1 d . . .
H9A H 0.2644 1.0550 0.2446 0.054 Uiso 1 1 calc R . .
C10 C 0.28797(10) 0.8952(6) 0.3008(2) 0.0413(11) Uani 1 1 d . . .
C11 C 0.31275(10) 0.8081(6) 0.3153(2) 0.0361(10) Uani 1 1 d . . .
H11A H 0.3180 0.7425 0.3467 0.043 Uiso 1 1 calc R . .
C12 C 0.32972(10) 0.8190(6) 0.28281(19) 0.0340(10) Uani 1 1 d . . .
C13 C 0.34013(13) 0.9621(7) 0.1541(2) 0.0484(13) Uani 1 1 d . . .
H13A H 0.3577 0.9241 0.1490 0.058 Uiso 1 1 calc R . .
C14 C 0.31625(16) 0.9005(8) 0.1062(2) 0.0632(18) Uani 1 1 d . . .
H14A H 0.3161 0.7915 0.1096 0.095 Uiso 1 1 calc R . .
H14B H 0.3186 0.9275 0.0710 0.095 Uiso 1 1 calc R . .
H14C H 0.2981 0.9413 0.1062 0.095 Uiso 1 1 calc R . .
C15 C 0.34340(19) 1.1256(8) 0.1565(3) 0.074(2) Uani 1 1 d . . .
H15A H 0.3454 1.1612 0.1217 0.110 Uiso 1 1 calc R . .
H15B H 0.3605 1.1530 0.1890 0.110 Uiso 1 1 calc R . .
H15C H 0.3265 1.1715 0.1602 0.110 Uiso 1 1 calc R . .
C16 C 0.26902(10) 0.8774(6) 0.3326(2) 0.0388(11) Uani 1 1 d . . .
C17 C 0.25205(10) 0.9775(6) 0.3468(2) 0.0422(12) Uani 1 1 d . . .
C18 C 0.21638(11) 0.9427(7) 0.3943(2) 0.0432(12) Uani 1 1 d . . .
C19 C 0.18847(11) 0.9586(7) 0.3549(3) 0.0483(13) Uani 1 1 d . . .
C20 C 0.16717(12) 0.9979(7) 0.3756(3) 0.0568(16) Uani 1 1 d . . .
H20A H 0.1479 1.0066 0.3500 0.068 Uiso 1 1 calc R . .
C21 C 0.17348(15) 1.0245(8) 0.4326(4) 0.0639(18) Uani 1 1 d . . .
C22 C 0.20137(15) 1.0086(8) 0.4697(3) 0.0641(17) Uani 1 1 d . . .
H22A H 0.2057 1.0257 0.5088 0.077 Uiso 1 1 calc R . .
C23 C 0.22348(13) 0.9677(8) 0.4515(3) 0.0542(15) Uani 1 1 d . . .
C24 C 0.18124(12) 0.9314(7) 0.2929(2) 0.0547(15) Uani 1 1 d . . .
H24A H 0.1604 0.9262 0.2736 0.082 Uiso 1 1 calc R . .
H24B H 0.1898 0.8369 0.2878 0.082 Uiso 1 1 calc R . .
H24C H 0.1888 1.0133 0.2770 0.082 Uiso 1 1 calc R . .
C25 C 0.14993(17) 1.0733(9) 0.4532(4) 0.088(3) Uani 1 1 d . . .
H25A H 0.1575 1.0753 0.4945 0.132 Uiso 1 1 calc R . .
H25B H 0.1339 1.0026 0.4396 0.132 Uiso 1 1 calc R . .
H25C H 0.1432 1.1733 0.4386 0.132 Uiso 1 1 calc R . .
C26 C 0.25410(14) 0.9582(11) 0.4924(3) 0.074(2) Uani 1 1 d . . .
H26A H 0.2627 0.8652 0.4859 0.111 Uiso 1 1 calc R . .
H26B H 0.2546 0.9596 0.5311 0.111 Uiso 1 1 calc R . .
H26C H 0.2649 1.0436 0.4867 0.111 Uiso 1 1 calc R . .
C27 C 0.41499(9) 0.4662(5) 0.34986(16) 0.0263(8) Uani 1 1 d . . .
C28 C 0.42635(9) 0.3363(5) 0.33826(16) 0.0283(9) Uani 1 1 d . . .
C29 C 0.45508(9) 0.1276(5) 0.40062(17) 0.0296(9) Uani 1 1 d . . .
C30 C 0.43867(10) -0.0008(5) 0.39317(17) 0.0307(9) Uani 1 1 d . . .
C31 C 0.45314(11) -0.1381(6) 0.40328(19) 0.0363(10) Uani 1 1 d . . .
H31A H 0.4424 -0.2279 0.3982 0.044 Uiso 1 1 calc R . .
C32 C 0.48283(11) -0.1459(6) 0.4206(2) 0.0407(11) Uani 1 1 d . . .
C33 C 0.49804(11) -0.0139(7) 0.4276(2) 0.0460(13) Uani 1 1 d . . .
H33A H 0.5183 -0.0186 0.4397 0.055 Uiso 1 1 calc R . .
C34 C 0.48488(10) 0.1260(6) 0.4177(2) 0.0376(11) Uani 1 1 d . . .
C35 C 0.40628(10) 0.0034(6) 0.3725(2) 0.0377(10) Uani 1 1 d . . .
H35A H 0.4001 0.0989 0.3830 0.056 Uiso 1 1 calc R . .
H35B H 0.3995 -0.0787 0.3897 0.056 Uiso 1 1 calc R . .
H35C H 0.3983 -0.0074 0.3313 0.056 Uiso 1 1 calc R . .
C36 C 0.49756(15) -0.2966(7) 0.4293(3) 0.0581(16) Uani 1 1 d . . .
H36A H 0.5147 -0.2945 0.4640 0.087 Uiso 1 1 calc R . .
H36B H 0.5031 -0.3189 0.3971 0.087 Uiso 1 1 calc R . .
H36C H 0.4844 -0.3739 0.4324 0.087 Uiso 1 1 calc R . .
C37 C 0.50186(12) 0.2683(7) 0.4231(3) 0.0503(14) Uani 1 1 d . . .
H37A H 0.4941 0.3249 0.3878 0.075 Uiso 1 1 calc R . .
H37B H 0.5220 0.2437 0.4311 0.075 Uiso 1 1 calc R . .
H37C H 0.5005 0.3287 0.4541 0.075 Uiso 1 1 calc R . .
I3 I 0.411630(6) 0.66146(3) 0.492306(10) 0.02584(7) Uani 1 1 d . . .
N8 N 0.5000 0.3099(6) 0.7500 0.0348(12) Uani 1 2 d S . .
N9 N 0.41748(10) 0.8666(5) 0.64722(15) 0.0393(10) Uani 1 1 d . . .
N10 N 0.39972(10) 0.9611(5) 0.61114(15) 0.0392(10) Uani 1 1 d . . .
N11 N 0.39478(8) 0.9067(4) 0.55834(14) 0.0303(8) Uani 1 1 d . . .
C38 C 0.43677(11) 0.4791(5) 0.63649(18) 0.0346(10) Uani 1 1 d . . .
H38A H 0.4196 0.4549 0.6057 0.041 Uiso 1 1 calc R . .
C39 C 0.45383(11) 0.3636(5) 0.66755(18) 0.0335(10) Uani 1 1 d . . .
H39A H 0.4486 0.2621 0.6587 0.040 Uiso 1 1 calc R . .
C40 C 0.47918(10) 0.4025(5) 0.71250(18) 0.0299(9) Uani 1 1 d . . .
C41 C 0.48669(10) 0.5537(5) 0.72584(16) 0.0280(9) Uani 1 1 d . . .
C42 C 0.46911(10) 0.6678(5) 0.69376(17) 0.0297(9) Uani 1 1 d . . .
H42A H 0.4743 0.7696 0.7024 0.036 Uiso 1 1 calc R . .
C43 C 0.44385(10) 0.6303(5) 0.64877(17) 0.0308(9) Uani 1 1 d . . .
C44 C 0.5000 0.1456(8) 0.7500 0.0448(17) Uani 1 2 d S . .
H44A H 0.4861 0.1456 0.7100 0.054 Uiso 0.50 1 calc PR A 1
C45 C 0.5222(4) 0.0835(11) 0.7316(7) 0.049(4) Uani 0.59(3) 1 d P B 1
H45A H 0.5214 -0.0259 0.7322 0.073 Uiso 0.59(3) 1 calc PR B 1
H45B H 0.5411 0.1174 0.7571 0.073 Uiso 0.59(3) 1 calc PR B 1
H45C H 0.5189 0.1174 0.6932 0.073 Uiso 0.59(3) 1 calc PR B 1
C45A C 0.5065(4) 0.0765(14) 0.7054(7) 0.030(4) Uani 0.41(3) 1 d P B 2
H45D H 0.5100 0.1540 0.6816 0.045 Uiso 0.41(3) 1 calc PR B 2
H45E H 0.4903 0.0143 0.6826 0.045 Uiso 0.41(3) 1 calc PR B 2
H45F H 0.5237 0.0142 0.7216 0.045 Uiso 0.41(3) 1 calc PR B 2
C46 C 0.42410(10) 0.7515(5) 0.61846(17) 0.0306(9) Uani 1 1 d . . .
C47 C 0.40958(10) 0.7784(5) 0.56125(17) 0.0281(9) Uani 1 1 d . . .
C48 C 0.37840(10) 0.9982(5) 0.51027(17) 0.0296(9) Uani 1 1 d . . .
C49 C 0.39226(10) 1.1217(5) 0.49895(17) 0.0301(9) Uani 1 1 d . . .
C50 C 0.37645(10) 1.2150(6) 0.45422(19) 0.0343(10) Uani 1 1 d . . .
H50A H 0.3853 1.3013 0.4463 0.041 Uiso 1 1 calc R . .
C51 C 0.34801(11) 1.1841(6) 0.4210(2) 0.0389(11) Uani 1 1 d . . .
C52 C 0.33523(10) 1.0589(6) 0.4342(2) 0.0396(11) Uani 1 1 d . . .
H52A H 0.3157 1.0379 0.4121 0.048 Uiso 1 1 calc R . .
C53 C 0.35015(10) 0.9626(6) 0.4790(2) 0.0355(10) Uani 1 1 d . . .
C54 C 0.42367(11) 1.1530(6) 0.5316(2) 0.0430(12) Uani 1 1 d . . .
H54A H 0.4272 1.2607 0.5317 0.065 Uiso 1 1 calc R . .
H54B H 0.4352 1.1009 0.5137 0.065 Uiso 1 1 calc R . .
H54C H 0.4289 1.1176 0.5705 0.065 Uiso 1 1 calc R . .
C55 C 0.33174(13) 1.2839(8) 0.3711(3) 0.0599(17) Uani 1 1 d . . .
H55A H 0.3186 1.2230 0.3406 0.090 Uiso 1 1 calc R . .
H55B H 0.3454 1.3343 0.3578 0.090 Uiso 1 1 calc R . .
H55C H 0.3208 1.3588 0.3828 0.090 Uiso 1 1 calc R . .
C56 C 0.33559(12) 0.8251(7) 0.4905(2) 0.0463(12) Uani 1 1 d . . .
H56A H 0.3405 0.8147 0.5312 0.069 Uiso 1 1 calc R . .
H56B H 0.3421 0.7365 0.4761 0.069 Uiso 1 1 calc R . .
H56C H 0.3148 0.8352 0.4716 0.069 Uiso 1 1 calc R . .

loop_
_atom_site_aniso_label
_atom_site_aniso_U_11
_atom_site_aniso_U_22
_atom_site_aniso_U_33
_atom_site_aniso_U_23
_atom_site_aniso_U_13
_atom_site_aniso_U_12
I1 0.04348(19) 0.0524(2) 0.0652(2) 0.00442(18) 0.02528(17) 0.01104(16)
I2 0.0613(2) 0.04217(18) 0.01896(13) -0.00392(12) 0.01915(13) 0.00554(15)
N1 0.044(2) 0.043(2) 0.0256(19) 0.0089(17) 0.0088(16) 0.0024(19)
N2 0.033(2) 0.057(3) 0.041(2) -0.002(2) 0.0105(18) 0.004(2)
N3 0.035(2) 0.055(3) 0.039(2) 0.003(2) 0.0060(18) 0.005(2)
N4 0.031(2) 0.057(3) 0.038(2) 0.000(2) 0.0041(17) 0.008(2)
N5 0.0312(18) 0.037(2) 0.0170(15) -0.0029(14) 0.0103(13) 0.0016(15)
N6 0.0342(18) 0.033(2) 0.0181(15) -0.0035(14) 0.0114(14) 0.0026(15)
N7 0.0303(18) 0.036(2) 0.0173(15) -0.0024(14) 0.0113(13) 0.0015(15)
C1 0.031(2) 0.034(2) 0.0205(19) 0.0001(17) 0.0072(16) -0.0028(18)
C2 0.029(2) 0.036(2) 0.0161(17) 0.0013(16) 0.0070(15) -0.0025(17)
C3 0.031(2) 0.032(2) 0.0185(18) -0.0017(16) 0.0074(16) -0.0038(17)
C4 0.033(2) 0.047(3) 0.023(2) -0.0010(19) 0.0135(17) -0.002(2)
C5 0.043(3) 0.045(3) 0.024(2) 0.0045(19) 0.0135(19) -0.004(2)
C6 0.041(2) 0.037(2) 0.021(2) 0.0029(18) 0.0065(18) -0.004(2)
C7 0.038(2) 0.039(3) 0.029(2) 0.004(2) 0.0020(19) 0.001(2)
C8 0.043(3) 0.041(3) 0.036(3) 0.006(2) 0.006(2) 0.004(2)
C9 0.040(3) 0.043(3) 0.041(3) 0.002(2) 0.003(2) 0.009(2)
C10 0.033(2) 0.052(3) 0.034(2) -0.001(2) 0.0072(19) 0.005(2)
C11 0.033(2) 0.042(3) 0.028(2) 0.000(2) 0.0042(18) 0.005(2)
C12 0.031(2) 0.038(3) 0.027(2) 0.0018(19) 0.0048(17) 0.0016(19)
C13 0.052(3) 0.055(3) 0.035(3) 0.016(2) 0.012(2) -0.001(3)
C14 0.101(5) 0.056(4) 0.029(3) 0.003(3) 0.020(3) 0.000(4)
C15 0.122(7) 0.055(4) 0.068(4) -0.004(3) 0.065(5) -0.020(4)
C16 0.028(2) 0.048(3) 0.035(2) 0.000(2) 0.0052(18) 0.004(2)
C17 0.031(2) 0.049(3) 0.042(3) 0.003(2) 0.009(2) 0.004(2)
C18 0.033(2) 0.052(3) 0.044(3) 0.002(2) 0.015(2) 0.002(2)
C19 0.035(3) 0.047(3) 0.058(3) 0.001(3) 0.012(2) 0.003(2)
C20 0.030(3) 0.048(3) 0.091(5) 0.003(3) 0.020(3) 0.002(2)
C21 0.061(4) 0.050(4) 0.100(6) -0.008(4) 0.053(4) -0.004(3)
C22 0.072(4) 0.069(4) 0.063(4) -0.006(3) 0.039(4) -0.005(4)
C23 0.047(3) 0.071(4) 0.046(3) 0.000(3) 0.019(3) -0.003(3)
C24 0.039(3) 0.058(4) 0.052(3) 0.007(3) 0.000(2) 0.007(3)
C25 0.082(5) 0.073(5) 0.145(8) -0.006(5) 0.085(6) 0.002(4)
C26 0.053(4) 0.119(7) 0.043(3) -0.006(4) 0.009(3) -0.009(4)
C27 0.0260(19) 0.036(2) 0.0184(18) -0.0020(16) 0.0094(15) -0.0025(17)
C28 0.033(2) 0.038(2) 0.0163(17) -0.0055(17) 0.0108(16) -0.0024(18)
C29 0.033(2) 0.038(2) 0.0208(19) -0.0038(17) 0.0133(16) 0.0026(18)
C30 0.034(2) 0.040(3) 0.0198(18) -0.0033(17) 0.0131(16) 0.0019(19)
C31 0.048(3) 0.036(3) 0.029(2) -0.0003(19) 0.020(2) 0.004(2)
C32 0.046(3) 0.046(3) 0.034(2) 0.002(2) 0.019(2) 0.013(2)
C33 0.036(3) 0.058(3) 0.046(3) -0.002(3) 0.016(2) 0.012(2)
C34 0.033(2) 0.048(3) 0.035(2) -0.005(2) 0.0152(19) 0.002(2)
C35 0.034(2) 0.040(3) 0.040(3) -0.008(2) 0.015(2) -0.005(2)
C36 0.065(4) 0.053(4) 0.058(4) 0.009(3) 0.025(3) 0.026(3)
C37 0.035(3) 0.056(4) 0.062(4) -0.006(3) 0.021(3) -0.003(2)
I3 0.03218(14) 0.03088(14) 0.01516(11) -0.00302(10) 0.00959(9) -0.00043(11)
N8 0.048(3) 0.023(3) 0.031(3) 0.000 0.013(2) 0.000
N9 0.063(3) 0.038(2) 0.0189(17) 0.0016(16) 0.0180(18) 0.012(2)
N10 0.063(3) 0.039(2) 0.0199(17) -0.0007(16) 0.0204(18) 0.011(2)
N11 0.044(2) 0.035(2) 0.0148(15) 0.0010(14) 0.0141(15) 0.0064(16)
C38 0.046(3) 0.037(2) 0.0177(19) -0.0029(17) 0.0084(18) -0.004(2)
C39 0.051(3) 0.025(2) 0.025(2) -0.0042(17) 0.0138(19) -0.0036(19)
C40 0.046(3) 0.022(2) 0.024(2) -0.0017(16) 0.0154(18) 0.0005(18)
C41 0.042(2) 0.026(2) 0.0180(18) -0.0015(16) 0.0128(18) -0.0011(18)
C42 0.050(3) 0.023(2) 0.0185(18) -0.0014(15) 0.0155(18) 0.0010(18)
C43 0.047(3) 0.031(2) 0.0162(18) -0.0011(16) 0.0137(17) 0.0037(19)
C44 0.059(5) 0.025(3) 0.057(5) 0.000 0.029(4) 0.000
C45 0.080(11) 0.029(5) 0.047(8) -0.006(4) 0.034(8) 0.005(5)
C45A 0.034(8) 0.031(6) 0.023(7) 0.003(5) 0.007(6) 0.003(5)
C46 0.045(2) 0.032(2) 0.0161(18) 0.0013(16) 0.0135(17) 0.0017(19)
C47 0.039(2) 0.031(2) 0.0182(18) -0.0018(16) 0.0146(17) 0.0031(18)
C48 0.040(2) 0.030(2) 0.0203(18) 0.0013(16) 0.0130(17) 0.0079(18)
C49 0.037(2) 0.033(2) 0.0200(19) -0.0031(17) 0.0102(17) 0.0030(18)
C50 0.039(2) 0.034(2) 0.031(2) 0.0019(19) 0.0146(19) 0.003(2)
C51 0.038(2) 0.043(3) 0.032(2) 0.004(2) 0.0086(19) 0.005(2)
C52 0.032(2) 0.047(3) 0.036(2) 0.003(2) 0.0077(19) 0.001(2)
C53 0.038(2) 0.040(3) 0.032(2) 0.003(2) 0.0175(19) 0.003(2)
C54 0.044(3) 0.045(3) 0.030(2) -0.003(2) 0.001(2) -0.004(2)
C55 0.044(3) 0.064(4) 0.059(4) 0.028(3) 0.004(3) 0.004(3)
C56 0.046(3) 0.049(3) 0.048(3) 0.007(3) 0.022(2) -0.004(2)

loop_
_atom_type_symbol
_atom_type_description
_atom_type_scat_dispersion_real
_atom_type_scat_dispersion_imag
_atom_type_scat_source
C C 0.0033 0.0016 'International Tables Vol C Tables 4.2.6.8 and 6.1.1.4'
H H 0.0000 0.0000 'International Tables Vol C Tables 4.2.6.8 and 6.1.1.4'
N N 0.0061 0.0033 'International Tables Vol C Tables 4.2.6.8 and 6.1.1.4'
I I -0.4742 1.8119 'International Tables Vol C Tables 4.2.6.8 and 6.1.1.4'

loop_
_geom_angle_atom_site_label_1
_geom_angle_atom_site_label_2
_geom_angle_atom_site_label_3
_geom_angle
_geom_angle_site_symmetry_1
_geom_angle_site_symmetry_3
C7 N1 C6 108.4(4) . .
C7 N1 C13 128.0(4) . .
C6 N1 C13 123.2(4) . .
N3 N2 C16 108.6(4) . .
N2 N3 N4 107.3(5) . .
N3 N4 C17 110.6(4) . .
N3 N4 C18 120.2(5) . .
C17 N4 C18 128.9(5) . .
N6 N5 C27 109.9(3) . .
N5 N6 N7 107.0(3) . .
N6 N7 C28 110.2(3) . .
N6 N7 C29 121.4(3) . .
C28 N7 C29 128.4(3) . .
C2 C1 C6 119.7(4) . .
C2 C1 C12 133.7(4) . .
C6 C1 C12 106.6(4) . .
C3 C2 C1 119.4(4) . .
C3 C2 H2A 120.3 . .
C1 C2 H2A 120.3 . .
C2 C3 C4 120.0(4) . .
C2 C3 C27 119.4(4) . .
C4 C3 C27 120.6(4) . .
C5 C4 C3 121.3(4) . .
C5 C4 H4A 119.3 . .
C3 C4 H4A 119.3 . .
C6 C5 C4 118.3(4) . .
C6 C5 H5A 120.8 . .
C4 C5 H5A 120.8 . .
C5 C6 N1 129.5(4) . .
C5 C6 C1 121.2(4) . .
N1 C6 C1 109.3(4) . .
N1 C7 C8 130.9(5) . .
N1 C7 C12 109.7(4) . .
C8 C7 C12 119.4(5) . .
C9 C8 C7 118.7(5) . .
C9 C8 H8A 120.6 . .
C7 C8 H8A 120.6 . .
C8 C9 C10 122.3(5) . .
C8 C9 H9A 118.9 . .
C10 C9 H9A 118.9 . .
C11 C10 C9 119.1(5) . .
C11 C10 C16 119.2(5) . .
C9 C10 C16 121.6(5) . .
C12 C11 C10 118.9(5) . .
C12 C11 H11A 120.5 . .
C10 C11 H11A 120.5 . .
C11 C12 C7 121.5(4) . .
C11 C12 C1 132.4(4) . .
C7 C12 C1 106.1(4) . .
C14 C13 C15 116.9(6) . .
C14 C13 N1 112.3(5) . .
C15 C13 N1 112.2(5) . .
C14 C13 H13A 104.7 . .
C15 C13 H13A 104.7 . .
N1 C13 H13A 104.7 . .
C13 C14 H14A 109.5 . .
C13 C14 H14B 109.5 . .
H14A C14 H14B 109.5 . .
C13 C14 H14C 109.5 . .
H14A C14 H14C 109.5 . .
H14B C14 H14C 109.5 . .
C13 C15 H15A 109.5 . .
C13 C15 H15B 109.5 . .
H15A C15 H15B 109.5 . .
C13 C15 H15C 109.5 . .
H15A C15 H15C 109.5 . .
H15B C15 H15C 109.5 . .
C17 C16 N2 108.0(5) . .
C17 C16 C10 131.8(5) . .
N2 C16 C10 120.2(5) . .
N4 C17 C16 105.5(5) . .
N4 C17 I1 121.7(4) . .
C16 C17 I1 132.8(4) . .
C23 C18 C19 122.7(5) . .
C23 C18 N4 119.1(5) . .
C19 C18 N4 118.2(5) . .
C18 C19 C20 117.1(6) . .
C18 C19 C24 121.8(5) . .
C20 C19 C24 121.1(5) . .
C21 C20 C19 121.9(6) . .
C21 C20 H20A 119.1 . .
C19 C20 H20A 119.1 . .
C22 C21 C20 118.9(6) . .
C22 C21 C25 120.8(7) . .
C20 C21 C25 120.3(7) . .
C21 C22 C23 121.8(6) . .
C21 C22 H22A 119.1 . .
C23 C22 H22A 119.1 . .
C18 C23 C22 117.7(6) . .
C18 C23 C26 121.2(5) . .
C22 C23 C26 121.1(6) . .
C19 C24 H24A 109.5 . .
C19 C24 H24B 109.5 . .
H24A C24 H24B 109.5 . .
C19 C24 H24C 109.5 . .
H24A C24 H24C 109.5 . .
H24B C24 H24C 109.5 . .
C21 C25 H25A 109.5 . .
C21 C25 H25B 109.5 . .
H25A C25 H25B 109.5 . .
C21 C25 H25C 109.5 . .
H25A C25 H25C 109.5 . .
H25B C25 H25C 109.5 . .
C23 C26 H26A 109.5 . .
C23 C26 H26B 109.5 . .
H26A C26 H26B 109.5 . .
C23 C26 H26C 109.5 . .
H26A C26 H26C 109.5 . .
H26B C26 H26C 109.5 . .
N5 C27 C28 107.2(4) . .
N5 C27 C3 121.6(4) . .
C28 C27 C3 131.2(4) . .
N7 C28 C27 105.8(3) . .
N7 C28 I2 122.4(3) . .
C27 C28 I2 131.7(3) . .
C30 C29 C34 123.3(4) . .
C30 C29 N7 118.4(4) . .
C34 C29 N7 118.3(4) . .
C29 C30 C31 117.4(4) . .
C29 C30 C35 122.4(4) . .
C31 C30 C35 120.1(4) . .
C32 C31 C30 121.6(5) . .
C32 C31 H31A 119.2 . .
C30 C31 H31A 119.2 . .
C33 C32 C31 118.3(5) . .
C33 C32 C36 121.8(5) . .
C31 C32 C36 119.9(5) . .
C32 C33 C34 122.9(5) . .
C32 C33 H33A 118.6 . .
C34 C33 H33A 118.6 . .
C33 C34 C29 116.6(5) . .
C33 C34 C37 121.8(5) . .
C29 C34 C37 121.6(5) . .
C30 C35 H35A 109.5 . .
C30 C35 H35B 109.5 . .
H35A C35 H35B 109.5 . .
C30 C35 H35C 109.5 . .
H35A C35 H35C 109.5 . .
H35B C35 H35C 109.5 . .
C32 C36 H36A 109.5 . .
C32 C36 H36B 109.5 . .
H36A C36 H36B 109.5 . .
C32 C36 H36C 109.5 . .
H36A C36 H36C 109.5 . .
H36B C36 H36C 109.5 . .
C34 C37 H37A 109.5 . .
C34 C37 H37B 109.5 . .
H37A C37 H37B 109.5 . .
C34 C37 H37C 109.5 . .
H37A C37 H37C 109.5 . .
H37B C37 H37C 109.5 . .
C40 N8 C40 107.3(5) 2_656 .
C40 N8 C44 126.4(3) 2_656 .
C40 N8 C44 126.3(3) . .
N10 N9 C46 110.0(4) . .
N9 N10 N11 106.7(4) . .
C47 N11 N10 110.7(3) . .
C47 N11 C48 130.7(3) . .
N10 N11 C48 118.1(4) . .
C39 C38 C43 122.6(4) . .
C39 C38 H38A 118.7 . .
C43 C38 H38A 118.7 . .
C38 C39 C40 117.5(4) . .
C38 C39 H39A 121.2 . .
C40 C39 H39A 121.2 . .
N8 C40 C39 129.3(4) . .
N8 C40 C41 109.7(4) . .
C39 C40 C41 121.0(4) . .
C42 C41 C40 120.3(4) . .
C42 C41 C41 133.1(3) . 2_656
C40 C41 C41 106.6(3) . 2_656
C41 C42 C43 119.2(4) . .
C41 C42 H42A 120.4 . .
C43 C42 H42A 120.4 . .
C42 C43 C38 119.4(4) . .
C42 C43 C46 118.7(4) . .
C38 C43 C46 121.6(4) . .
C45A C44 C45A 129.0(11) 2_656 .
C45A C44 C45 33.0(5) 2_656 2_656
C45A C44 C45 120.8(7) . 2_656
C45A C44 C45 120.8(7) 2_656 .
C45A C44 C45 33.0(5) . .
C45 C44 C45 135.5(10) 2_656 .
C45A C44 N8 115.5(5) 2_656 .
C45A C44 N8 115.5(5) . .
C45 C44 N8 112.2(5) 2_656 .
C45 C44 N8 112.2(5) . .
C45A C44 H44A 122.1 2_656 .
C45A C44 H44A 57.9 . .
C45 C44 H44A 90.0 2_656 .
C45 C44 H44A 90.0 . .
N8 C44 H44A 90.0 . .
C44 C45 H45A 109.5 . .
C44 C45 H45B 109.5 . .
H45A C45 H45B 109.5 . .
C44 C45 H45C 109.5 . .
H45A C45 H45C 109.5 . .
H45B C45 H45C 109.5 . .
C44 C45A H45D 109.5 . .
C44 C45A H45E 109.5 . .
H45D C45A H45E 109.5 . .
C44 C45A H45F 109.5 . .
H45D C45A H45F 109.5 . .
H45E C45A H45F 109.5 . .
N9 C46 C47 107.1(4) . .
N9 C46 C43 121.2(4) . .
C47 C46 C43 131.7(4) . .
N11 C47 C46 105.5(4) . .
N11 C47 I3 125.3(3) . .
C46 C47 I3 129.0(3) . .
C53 C48 C49 123.2(4) . .
C53 C48 N11 119.8(4) . .
C49 C48 N11 117.0(4) . .
C48 C49 C50 117.9(4) . .
C48 C49 C54 122.1(4) . .
C50 C49 C54 119.9(4) . .
C51 C50 C49 121.4(5) . .
C51 C50 H50A 119.3 . .
C49 C50 H50A 119.3 . .
C50 C51 C52 118.3(4) . .
C50 C51 C55 120.2(5) . .
C52 C51 C55 121.5(5) . .
C51 C52 C53 122.4(5) . .
C51 C52 H52A 118.8 . .
C53 C52 H52A 118.8 . .
C48 C53 C52 116.9(4) . .
C48 C53 C56 122.7(4) . .
C52 C53 C56 120.4(5) . .
C49 C54 H54A 109.5 . .
C49 C54 H54B 109.5 . .
H54A C54 H54B 109.5 . .
C49 C54 H54C 109.5 . .
H54A C54 H54C 109.5 . .
H54B C54 H54C 109.5 . .
C51 C55 H55A 109.5 . .
C51 C55 H55B 109.5 . .
H55A C55 H55B 109.5 . .
C51 C55 H55C 109.5 . .
H55A C55 H55C 109.5 . .
H55B C55 H55C 109.5 . .
C53 C56 H56A 109.5 . .
C53 C56 H56B 109.5 . .
H56A C56 H56B 109.5 . .
C53 C56 H56C 109.5 . .
H56A C56 H56C 109.5 . .
H56B C56 H56C 109.5 . .

loop_
_geom_bond_atom_site_label_1
_geom_bond_atom_site_label_2
_geom_bond_distance
_geom_bond_site_symmetry_2
I1 C17 2.064(6) .
I2 C28 2.070(4) .
N1 C7 1.381(7) .
N1 C6 1.386(6) .
N1 C13 1.487(6) .
N2 N3 1.330(6) .
N2 C16 1.380(7) .
N3 N4 1.356(7) .
N4 C17 1.357(7) .
N4 C18 1.443(7) .
N5 N6 1.320(5) .
N5 C27 1.376(5) .
N6 N7 1.358(5) .
N7 C28 1.363(5) .
N7 C29 1.448(6) .
C1 C2 1.397(6) .
C1 C6 1.422(6) .
C1 C12 1.444(6) .
C2 C3 1.390(6) .
C2 H2A 0.9500 .
C3 C4 1.414(6) .
C3 C27 1.475(6) .
C4 C5 1.393(7) .
C4 H4A 0.9500 .
C5 C6 1.385(7) .
C5 H5A 0.9500 .
C7 C8 1.404(7) .
C7 C12 1.423(6) .
C8 C9 1.379(8) .
C8 H8A 0.9500 .
C9 C10 1.426(7) .
C9 H9A 0.9500 .
C10 C11 1.397(7) .
C10 C16 1.471(7) .
C11 C12 1.395(7) .
C11 H11A 0.9500 .
C13 C14 1.466(8) .
C13 C15 1.471(9) .
C13 H13A 1.0000 .
C14 H14A 0.9800 .
C14 H14B 0.9800 .
C14 H14C 0.9800 .
C15 H15A 0.9800 .
C15 H15B 0.9800 .
C15 H15C 0.9800 .
C16 C17 1.375(7) .
C18 C23 1.387(8) .
C18 C19 1.397(7) .
C19 C20 1.403(8) .
C19 C24 1.506(8) .
C20 C21 1.389(10) .
C20 H20A 0.9500 .
C21 C22 1.377(10) .
C21 C25 1.525(8) .
C22 C23 1.402(9) .
C22 H22A 0.9500 .
C23 C26 1.507(8) .
C24 H24A 0.9800 .
C24 H24B 0.9800 .
C24 H24C 0.9800 .
C25 H25A 0.9800 .
C25 H25B 0.9800 .
C25 H25C 0.9800 .
C26 H26A 0.9800 .
C26 H26B 0.9800 .
C26 H26C 0.9800 .
C27 C28 1.376(6) .
C29 C30 1.385(7) .
C29 C34 1.395(6) .
C30 C31 1.402(7) .
C30 C35 1.513(6) .
C31 C32 1.391(7) .
C31 H31A 0.9500 .
C32 C33 1.383(8) .
C32 C36 1.515(7) .
C33 C34 1.394(8) .
C33 H33A 0.9500 .
C34 C37 1.510(8) .
C35 H35A 0.9800 .
C35 H35B 0.9800 .
C35 H35C 0.9800 .
C36 H36A 0.9800 .
C36 H36B 0.9800 .
C36 H36C 0.9800 .
C37 H37A 0.9800 .
C37 H37B 0.9800 .
C37 H37C 0.9800 .
I3 C47 2.083(4) .
N8 C40 1.398(5) 2_656
N8 C40 1.398(5) .
N8 C44 1.471(9) .
N9 N10 1.323(6) .
N9 C46 1.375(6) .
N10 N11 1.367(5) .
N11 C47 1.355(6) .
N11 C48 1.451(5) .
C38 C39 1.388(7) .
C38 C43 1.406(7) .
C38 H38A 0.9500 .
C39 C40 1.405(6) .
C39 H39A 0.9500 .
C40 C41 1.413(6) .
C41 C42 1.399(6) .
C41 C41 1.444(8) 2_656
C42 C43 1.400(6) .
C42 H42A 0.9500 .
C43 C46 1.480(6) .
C44 C45A 1.435(13) 2_656
C44 C45A 1.435(13) .
C44 C45 1.470(12) 2_656
C44 C45 1.470(12) .
C44 H44A 1.0000 .
C45 H45A 0.9800 .
C45 H45B 0.9800 .
C45 H45C 0.9800 .
C45A H45D 0.9800 .
C45A H45E 0.9800 .
C45A H45F 0.9800 .
C46 C47 1.390(6) .
C48 C53 1.383(7) .
C48 C49 1.393(7) .
C49 C50 1.400(6) .
C49 C54 1.512(6) .
C50 C51 1.392(7) .
C50 H50A 0.9500 .
C51 C52 1.392(7) .
C51 C55 1.522(7) .
C52 C53 1.406(7) .
C52 H52A 0.9500 .
C53 C56 1.515(7) .
C54 H54A 0.9800 .
C54 H54B 0.9800 .
C54 H54C 0.9800 .
C55 H55A 0.9800 .
C55 H55B 0.9800 .
C55 H55C 0.9800 .
C56 H56A 0.9800 .
C56 H56B 0.9800 .
C56 H56C 0.9800 .
